data_7037803
loop_
_publ_author_name
'Christiansen, A.F.'
'Fjellvag, H.'
'Kjekshus, A.'
'Klewe, B.'

_publ_section_title
;
 Synthesis and characterisation of molybdenum(VI) oxide sulfates and
 crystal structures of two polymorphs of Mo O2 (S O4)
;
_journal_name_full 'Journal of the Chemical Society. Dalton Transactions'
_journal_page_first 806
_journal_page_last 815
_journal_volume 2001
_journal_year 2001
_chemical_formula_sum 'Mo O6 S'
_chemical_name_systematic 'Mo O2 (S O4)'
_space_group_IT_number 15
_symmetry_space_group_name_Hall '-C 2yc'
_symmetry_space_group_name_H-M 'C 1 2/c 1'
_cell_angle_alpha 90
_cell_angle_beta 104.48
_cell_angle_gamma 90
_cell_formula_units_Z 24
_cell_length_a 26.33589
_cell_length_b 12.2901
_cell_length_c 8.5892
_cell_volume 2691.764
_citation_journal_id_ASTM JCSDAA
_cod_data_source_file Christiansen_JCSDAA_2001_160.cif
_cod_data_source_block Mo1O6S1
_cod_original_cell_volume 2691.763
_cod_original_formula_sum 'Mo1 O6 S1'
_cod_database_code 7037803

loop_
_symmetry_equiv_pos_as_xyz
x,y,z
-x,y,-z+1/2
-x,-y,-z
x,-y,z-1/2
x+1/2,y+1/2,z
-x+1/2,y+1/2,-z+1/2
-x+1/2,-y+1/2,-z
x+1/2,-y+1/2,z-1/2

loop_
_atom_site_label
_atom_site_type_symbol
_atom_site_fract_x
_atom_site_fract_y
_atom_site_fract_z
_atom_site_occupancy
_atom_site_U_iso_or_equiv
S3 S+6 0.12193 0.62721 0.7421 1 0.0
O9 O-2 0.0851 -0.2821 0.6737 1 0.0
S1 S+6 0.28637 -0.12846 0.681 1 0.0
O15 O-2 0.1044 0.5341 0.6309 1 0.0
O12 O-2 -0.0012 -0.1575 0.5865 1 0.0
Mo2 Mo+6 0.08416 -0.12598 0.59735 1 0.0
O1 O-2 0.2224 0.1316 0.5626 1 0.0
O8 O-2 0.1492 -0.1036 0.6431 1 0.0
O7 O-2 0.0592 0.0322 0.5879 1 0.0
O16 O-2 0.0857 0.2165 0.5696 1 0.0
O18 O-2 0.1171 0.4 0.3996 1 0.0
O13 O-2 0.0207 0.3965 0.4753 1 0.0
Mo1 Mo+6 0.24227 0.11726 0.75929 1 0.0
S2 S+6 0.05551 0.12537 0.4742 1 0.0
O11 O-2 0.0813 -0.0977 0.8493 1 0.0
O4 O-2 0.2502 0.2778 0.8252 1 0.0
O17 O-2 0.3383 -0.1595 0.7768 1 0.0
Mo3 Mo+6 0.07853 0.37835 0.60909 1 0.0
O6 O-2 0.2865 -0.0933 0.5212 1 0.0
O14 O-2 0.0617 0.3717 0.7866 1 0.0
O2 O-2 0.1857 0.097 0.8107 1 0.0
O10 O-2 0.0726 -0.1458 0.3984 1 0.0
O3 O-2 0.2662 -0.04 0.7676 1 0.0
O5 O-2 0.1753 0.6563 0.7401 1 0.0
